data_4317898
loop_
_publ_author_name
'Jung Woo Ko'
'Kil Sik Min'
'Myunghyun Paik Suh'

_publ_section_title
;
 A Hybrid Consisting of Coordination Polymer and Noncovalent Organic
 Networks: A Highly Ordered 2-D Phenol Network Assembled by Edge-to-Face
 \p-\p Interactions
;
_journal_name_full 'Inorganic Chemistry'
_journal_page_first 2151
_journal_page_last 2157
_journal_paper_doi 10.1021/ic011281u
_journal_volume 41
_journal_year 2002
_chemical_formula_sum 'C34 H50 Cu N6 O9'
_chemical_formula_weight 750.34
_chemical_name_systematic
;
  ?
;
_space_group_IT_number 146
_symmetry_cell_setting trigonal
_symmetry_space_group_name_Hall 'R 3'
_symmetry_space_group_name_H-M 'R 3 :H'
_atom_sites_solution_hydrogens geom
_atom_sites_solution_primary direct
_atom_sites_solution_secondary difmap
_audit_creation_method SHELXL
_cell_angle_alpha 90.00
_cell_angle_beta 90.00
_cell_angle_gamma 120.00
_cell_formula_units_Z 9
_cell_length_a 20.4610(10)
_cell_length_b 20.4610(10)
_cell_length_c 24.1590(10)
_cell_measurement_temperature 293(2)
_cell_volume 8759.2(7)
_computing_structure_refinement 'SHELXL-93 (Sheldrick, 1993)'
_computing_structure_solution 'SHELXS-86 (Sheldrick, 1990)'
_diffrn_ambient_temperature 293(2)
_diffrn_radiation_monochromator graphite
_diffrn_radiation_source 'fine-focus sealed tube'
_diffrn_radiation_type MoK\a
_diffrn_radiation_wavelength 0.71073
_diffrn_reflns_av_R_equivalents 0.0000
_diffrn_reflns_av_sigmaI/netI 0.0401
_diffrn_reflns_limit_h_max 26
_diffrn_reflns_limit_h_min -26
_diffrn_reflns_limit_k_max 22
_diffrn_reflns_limit_k_min -22
_diffrn_reflns_limit_l_max 31
_diffrn_reflns_limit_l_min -31
_diffrn_reflns_number 6836
_diffrn_reflns_theta_max 27.48
_diffrn_reflns_theta_min 1.43
_exptl_absorpt_coefficient_mu 0.618
_exptl_crystal_density_diffrn 1.280
_exptl_crystal_F_000 3573
_refine_diff_density_max 1.319
_refine_diff_density_min -0.696
_refine_diff_density_rms 0.082
_refine_ls_abs_structure_details 'Flack H D (1983), Acta Cryst. A39, 876-881'
_refine_ls_abs_structure_Flack 0.00
_refine_ls_extinction_method none
_refine_ls_goodness_of_fit_all 1.073
_refine_ls_goodness_of_fit_obs 1.048
_refine_ls_matrix_type full
_refine_ls_number_parameters 456
_refine_ls_number_reflns 6777
_refine_ls_number_restraints 4
_refine_ls_restrained_S_all 1.233
_refine_ls_restrained_S_obs 1.048
_refine_ls_R_factor_all 0.1117
_refine_ls_R_factor_obs 0.0742
_refine_ls_shift/esd_max 2.333
_refine_ls_shift/esd_mean 0.572
_refine_ls_structure_factor_coef Fsqd
_refine_ls_weighting_details 'w=1/[\s^2^(Fo^2^)+(0.1020P)^2^+40.2520P] where P=(Fo^2^+2Fc^2^)/3'
_refine_ls_weighting_scheme calc
_refine_ls_wR_factor_all 0.2470
_refine_ls_wR_factor_obs 0.1816
_reflns_number_observed 5132
_reflns_number_total 6836
_reflns_observed_criterion >2sigma(I)
_cod_data_source_file ic011281u_2.cif
_cod_data_source_block cubtcphoh
_cod_depositor_comments
;
The following automatic conversions were performed:

'_refine_ls_weighting_scheme' value 'calc
w=1/[\s^2^(Fo^2^)+(0.1020P)^2^+40.2520P] where P=(Fo^2^+2Fc^2^)/3'
was changed to 'calc'. New tag '_refine_ls_weighting_details' was
created. The value of the new tag was set to
'w=1/[\s^2^(Fo^2^)+(0.1020P)^2^+40.2520P] where P=(Fo^2^+2Fc^2^)/3'.

Automatic conversion script
Id: cif_fix_values 3143 2015-03-26 13:38:13Z robertas 
;
_cod_original_sg_symbol_H-M 'R 3'
_cod_database_code 4317898

loop_
_symmetry_equiv_pos_as_xyz
'x, y, z'
'-y, x-y, z'
'-x+y, -x, z'
'x+2/3, y+1/3, z+1/3'
'-y+2/3, x-y+1/3, z+1/3'
'-x+y+2/3, -x+1/3, z+1/3'
'x+1/3, y+2/3, z+2/3'
'-y+1/3, x-y+2/3, z+2/3'
'-x+y+1/3, -x+2/3, z+2/3'

loop_
_atom_site_aniso_label
_atom_site_aniso_U_11
_atom_site_aniso_U_22
_atom_site_aniso_U_33
_atom_site_aniso_U_23
_atom_site_aniso_U_13
_atom_site_aniso_U_12
Cu1 0.0341(3) 0.0397(3) 0.0540(3) 0.0080(2) -0.0011(2) 0.0158(2)
N1 0.039(6) 0.053(6) 0.076(8) -0.003(5) 0.002(5) 0.014(5)
N2 0.049(6) 0.049(5) 0.051(4) 0.023(4) 0.023(4) 0.021(5)
N3 0.041(5) 0.035(5) 0.063(6) 0.006(4) 0.003(4) 0.021(4)
N4 0.040(6) 0.046(6) 0.066(6) 0.006(5) 0.019(5) 0.017(5)
N5 0.042(5) 0.039(5) 0.069(5) -0.020(4) -0.022(4) 0.022(4)
N6 0.039(6) 0.040(6) 0.052(5) -0.011(4) -0.008(4) 0.015(5)
C1 0.058(8) 0.060(7) 0.067(7) -0.010(5) -0.003(6) 0.021(6)
C2 0.047(7) 0.055(8) 0.072(7) 0.015(6) 0.011(6) 0.019(6)
C3 0.060(8) 0.050(8) 0.056(6) 0.007(5) -0.012(5) 0.037(6)
C4 0.068(9) 0.082(9) 0.058(7) -0.005(6) -0.034(6) 0.041(8)
C5 0.035(6) 0.047(6) 0.081(8) -0.007(6) -0.004(6) 0.025(5)
C6 0.059(8) 0.063(10) 0.094(10) 0.001(8) 0.027(7) 0.034(8)
C7 0.046(8) 0.046(8) 0.059(7) 0.010(6) 0.011(6) 0.018(6)
C8 0.067(8) 0.087(8) 0.050(7) 0.020(6) 0.016(6) 0.036(7)
C9 0.042(6) 0.053(8) 0.059(6) 0.005(5) 0.000(5) 0.030(6)
C10 0.035(6) 0.042(7) 0.066(7) -0.005(6) -0.007(5) 0.003(5)
C11 0.019(5) 0.040(6) 0.061(6) -0.007(5) 0.012(5) -0.001(5)
C12 0.035(6) 0.015(4) 0.054(6) -0.004(4) 0.011(4) 0.007(4)
C13 0.042(5) 0.019(5) 0.057(6) 0.006(4) 0.007(4) 0.008(4)
C14 0.050(6) 0.032(6) 0.046(5) 0.003(4) 0.000(5) 0.027(5)
C15 0.029(5) 0.046(6) 0.047(6) 0.009(4) -0.003(4) 0.020(4)
C16 0.021(5) 0.034(5) 0.049(6) 0.003(4) 0.002(4) 0.005(4)
C17 0.086(9) 0.055(6) 0.081(7) -0.020(5) 0.041(7) 0.015(6)
C18 0.138(20) 0.105(13) 0.208(27) -0.015(14) 0.025(19) 0.072(13)
C19 0.099(17) 0.114(15) 0.145(18) -0.048(12) 0.028(14) 0.046(14)
C20 0.092(13) 0.096(13) 0.664(67) 0.004(22) -0.063(23) 0.080(12)
C21 0.113(15) 0.205(25) 0.108(13) -0.056(14) -0.015(11) 0.094(16)
C22 0.111(13) 0.109(14) 0.121(14) -0.002(10) -0.017(10) 0.063(11)
C23 0.078(10) 0.094(13) 0.098(11) 0.003(9) -0.001(9) 0.052(10)
C24 0.163(18) 0.080(11) 0.067(8) -0.027(7) -0.006(9) 0.069(12)
C25 0.244(34) 0.242(35) 0.083(12) -0.029(15) -0.010(15) 0.197(31)
C26 0.128(23) 0.185(27) 0.160(22) -0.094(20) -0.088(19) 0.069(21)
C27 0.151(21) 0.141(19) 0.117(16) 0.026(14) 0.053(15) 0.080(17)
C28 0.124(16) 0.105(16) 0.115(14) -0.040(12) -0.035(12) 0.059(14)
C29 0.107(11) 0.057(8) 0.060(6) 0.006(6) 0.042(7) 0.023(7)
C30 0.108(16) 0.104(16) 0.067(10) -0.011(9) -0.020(9) 0.041(13)
C31 0.109(13) 0.135(17) 0.134(17) -0.035(13) 0.015(11) 0.047(12)
C32 0.099(13) 0.133(17) 0.145(16) 0.004(13) -0.017(12) 0.055(12)
C33 0.099(12) 0.148(16) 0.115(14) -0.024(11) 0.029(10) 0.078(12)
C34 0.151(19) 0.070(9) 0.071(10) -0.013(7) -0.005(10) 0.049(11)
O1 0.030(4) 0.056(5) 0.083(7) -0.004(5) -0.001(4) 0.019(4)
O2 0.051(5) 0.033(4) 0.081(6) 0.006(4) -0.006(4) 0.025(4)
O3 0.040(5) 0.025(4) 0.094(6) 0.003(4) 0.001(4) 0.012(4)
O4 0.044(5) 0.033(4) 0.076(6) -0.008(4) -0.008(4) 0.014(4)
O5 0.134(9) 0.154(10) 0.083(5) 0.024(5) 0.023(5) 0.090(7)
O6 0.132(12) 0.131(11) 0.100(8) -0.010(8) -0.058(8) 0.070(10)
O7 0.088(7) 0.095(8) 0.086(7) -0.006(6) 0.001(6) 0.035(6)
O1W 0.072(8) 0.107(9) 0.111(9) 0.024(7) 0.015(6) 0.051(7)
O2W 0.114(9) 0.077(7) 0.091(7) -0.016(6) -0.006(6) 0.062(7)

loop_
_atom_site_label
_atom_site_type_symbol
_atom_site_fract_x
_atom_site_fract_y
_atom_site_fract_z
_atom_site_U_iso_or_equiv
_atom_site_thermal_displace_type
_atom_site_occupancy
_atom_site_calc_flag
_atom_site_refinement_flags
_atom_site_disorder_group
Cu1 Cu 0.16662(10) 0.33311(10) 0.33314(10) 0.0438(2) Uani 1 d . .
N1 N 0.0020(6) 0.2639(6) 0.3964(5) 0.060(3) Uani 1 d . .
N2 N 0.1354(6) 0.2994(6) 0.4134(4) 0.052(3) Uani 1 d . .
H2 H 0.1439(6) 0.3403(6) 0.4338(4) 0.062 Uiso 1 calc R .
N3 N 0.2601(5) 0.3290(5) 0.3514(4) 0.046(2) Uani 1 d . .
H3 H 0.2549(5) 0.2856(5) 0.3371(4) 0.055 Uiso 1 calc R .
N4 N 0.3313(6) 0.4008(6) 0.2692(4) 0.053(3) Uani 1 d . .
N5 N 0.2004(5) 0.3691(5) 0.2561(4) 0.049(2) Uani 1 d . .
H5 H 0.1912(5) 0.3280(5) 0.2356(4) 0.059 Uiso 1 calc R .
N6 N 0.0718(6) 0.3360(5) 0.3149(4) 0.046(2) Uani 1 d . .
H6 H 0.0779(6) 0.3801(5) 0.3288(4) 0.055 Uiso 1 calc R .
C1 C 0.0000(7) 0.3248(7) 0.4302(5) 0.065(4) Uani 1 d . .
H1A H -0.0388(28) 0.3337(30) 0.4162(20) 0.098 Uiso 1 calc R .
H1B H 0.0479(16) 0.3705(13) 0.4278(24) 0.098 Uiso 1 calc R .
H1C H -0.0105(41) 0.3091(18) 0.4682(8) 0.098 Uiso 1 calc R .
C2 C 0.0495(8) 0.2403(8) 0.4153(6) 0.061(3) Uani 1 d . .
H2C H 0.0409(8) 0.1967(8) 0.3938(6) 0.073 Uiso 1 calc R .
H2D H 0.0360(8) 0.2238(8) 0.4534(6) 0.073 Uiso 1 calc R .
C3 C 0.1855(7) 0.2726(8) 0.4333(5) 0.051(3) Uani 1 d . .
H3C H 0.1680(7) 0.2217(8) 0.4201(5) 0.062 Uiso 1 calc R .
H3D H 0.1859(7) 0.2720(8) 0.4734(5) 0.062 Uiso 1 calc R .
C4 C 0.2629(8) 0.3247(9) 0.4118(5) 0.067(4) Uani 1 d . .
H4A H 0.2819(8) 0.3745(9) 0.4277(5) 0.081 Uiso 1 calc R .
H4B H 0.2966(8) 0.3063(9) 0.4223(5) 0.081 Uiso 1 calc R .
C5 C 0.3308(7) 0.3936(7) 0.3282(6) 0.052(3) Uani 1 d . .
H5C H 0.3381(7) 0.4400(7) 0.3446(6) 0.063 Uiso 1 calc R .
H5D H 0.3732(7) 0.3877(7) 0.3390(6) 0.063 Uiso 1 calc R .
C6 C 0.3297(8) 0.3389(9) 0.2397(7) 0.070(5) Uani 1 d . .
H6C H 0.3328(46) 0.3486(23) 0.2006(7) 0.106 Uiso 1 calc R .
H6D H 0.2835(23) 0.2932(12) 0.2478(27) 0.106 Uiso 1 calc R .
H6E H 0.3717(27) 0.3334(31) 0.2509(26) 0.106 Uiso 1 calc R .
C7 C 0.2784(8) 0.4253(8) 0.2472(6) 0.053(3) Uani 1 d . .
H7A H 0.2888(8) 0.4719(8) 0.2653(6) 0.064 Uiso 1 calc R .
H7B H 0.2872(8) 0.4354(8) 0.2079(6) 0.064 Uiso 1 calc R .
C8 C 0.1507(7) 0.3971(8) 0.2338(5) 0.069(4) Uani 1 d . .
H8A H 0.1529(7) 0.3990(8) 0.1936(5) 0.083 Uiso 1 calc R .
H8B H 0.1668(7) 0.4474(8) 0.2476(5) 0.083 Uiso 1 calc R .
C9 C 0.0690(7) 0.3410(8) 0.2535(5) 0.048(3) Uani 1 d . .
H9A H 0.0351(7) 0.3590(8) 0.2429(5) 0.058 Uiso 1 calc R .
H9B H 0.0512(7) 0.2917(8) 0.2369(5) 0.058 Uiso 1 calc R .
C10 C 0.0007(7) 0.2750(8) 0.3377(5) 0.055(3) Uani 1 d . .
H10A H -0.0393(7) 0.2859(8) 0.3297(5) 0.066 Uiso 1 calc R .
H10B H -0.0115(7) 0.2283(8) 0.3190(5) 0.066 Uiso 1 calc R .
C11 C 0.1224(6) 0.1565(6) 0.3050(4) 0.047(3) Uani 1 d . .
C12 C 0.0577(6) 0.0740(5) 0.3018(4) 0.037(3) Uani 1 d . .
C13 C -0.0132(6) 0.0604(6) 0.3010(5) 0.042(2) Uani 1 d . .
H13 H -0.0231(6) 0.1001(6) 0.3000(5) 0.051 Uiso 1 calc R .
C14 C 0.2107(7) 0.5113(6) 0.3619(4) 0.040(2) Uani 1 d . .
C15 C 0.2721(6) 0.5901(6) 0.3663(4) 0.040(2) Uani 1 d . .
C16 C 0.2589(6) 0.6484(6) 0.3655(5) 0.038(2) Uani 1 d . .
H16 H 0.2090(6) 0.6374(6) 0.3644(5) 0.046 Uiso 1 calc R .
C17 C 0.3506(8) 0.1750(5) 0.1122(5) 0.083(4) Uani 1 d D .
C18 C 0.2767(14) 0.1647(7) 0.1300(12) 0.145(10) Uani 1 d D .
H18 H 0.2413(14) 0.1641(7) 0.1056(12) 0.174 Uiso 1 calc R .
C19 C 0.2656(13) 0.1556(8) 0.1885(11) 0.123(9) Uani 1 d D .
H19 H 0.2194(13) 0.1494(8) 0.1999(11) 0.147 Uiso 1 calc R .
C20 C 0.3091(10) 0.1542(9) 0.2314(19) 0.269(22) Uani 1 d D .
H20 H 0.2972(10) 0.1472(9) 0.2688(19) 0.323 Uiso 1 calc R .
C21 C 0.3802(12) 0.1664(9) 0.2038(8) 0.135(9) Uani 1 d D .
H21 H 0.4162(12) 0.1683(9) 0.2283(8) 0.162 Uiso 1 calc R .
C22 C 0.4006(11) 0.1747(7) 0.1528(8) 0.110(6) Uani 1 d D .
H22 H 0.4470(11) 0.1803(7) 0.1426(8) 0.132 Uiso 1 calc R .
C23 C 0.1325(11) 0.2415(12) 0.1144(8) 0.086(5) Uani 1 d . .
C24 C 0.1133(13) 0.2346(11) 0.0606(7) 0.100(6) Uani 1 d . .
H24 H 0.1435(13) 0.2737(11) 0.0366(7) 0.120 Uiso 1 calc R .
C25 C 0.0574(21) 0.1787(22) 0.0417(9) 0.156(14) Uani 1 d . .
H25 H 0.0460(21) 0.1781(22) 0.0043(9) 0.187 Uiso 1 calc R .
C26 C 0.0104(17) 0.1162(20) 0.0745(13) 0.162(12) Uani 1 d . .
H26 H -0.0289(17) 0.0715(20) 0.0603(13) 0.194 Uiso 1 calc R .
C27 C 0.0308(17) 0.1293(16) 0.1371(10) 0.133(9) Uani 1 d . .
H27 H -0.0014(17) 0.0942(16) 0.1629(10) 0.160 Uiso 1 calc R .
C28 C 0.0895(13) 0.1860(13) 0.1532(9) 0.114(7) Uani 1 d . .
H28 H 0.1043(13) 0.1913(13) 0.1900(9) 0.136 Uiso 1 calc R .
C29 C -0.0928(10) 0.4425(8) 0.2142(5) 0.083(5) Uani 1 d . .
C30 C -0.1475(12) 0.4265(12) 0.1794(7) 0.099(7) Uani 1 d . .
H30 H -0.1403(12) 0.4193(12) 0.1424(7) 0.118 Uiso 1 calc R .
C31 C -0.2195(14) 0.4195(15) 0.1956(11) 0.133(8) Uani 1 d . .
H31 H -0.2607(14) 0.4023(15) 0.1719(11) 0.159 Uiso 1 calc R .
C32 C -0.2204(13) 0.4389(14) 0.2447(10) 0.127(7) Uani 1 d . .
H32 H -0.2617(13) 0.4437(14) 0.2549(10) 0.153 Uiso 1 calc R .
C33 C -0.1672(11) 0.4542(12) 0.2858(9) 0.114(7) Uani 1 d . .
H33 H -0.1751(11) 0.4635(12) 0.3221(9) 0.136 Uiso 1 calc R .
C34 C -0.1010(13) 0.4548(9) 0.2699(7) 0.100(7) Uani 1 d . .
H34 H -0.0637(13) 0.4633(9) 0.2956(7) 0.120 Uiso 1 calc R .
O1 O 0.1880(5) 0.1669(5) 0.3154(4) 0.058(2) Uani 1 d . .
O2 O 0.1055(5) 0.2064(4) 0.2958(4) 0.053(2) Uani 1 d . .
O3 O 0.1455(5) 0.4977(4) 0.3503(4) 0.055(2) Uani 1 d . .
O4 O 0.2268(5) 0.4603(4) 0.3678(4) 0.053(2) Uani 1 d . .
O5 O 0.3639(8) 0.1817(8) 0.0626(4) 0.116(4) Uani 1 d . .
H5A H 0.3807(103) 0.1544(82) 0.0534(15) 0.174 Uiso 1 calc R .
O6 O 0.1922(9) 0.3087(9) 0.1363(6) 0.119(5) Uani 1 d . .
H6A H 0.1981(100) 0.3446(19) 0.1175(66) 0.178 Uiso 1 calc R .
O7 O -0.0295(7) 0.4415(7) 0.1954(5) 0.095(3) Uani 1 d . .
H7 H 0.0071(24) 0.4702(92) 0.2142(57) 0.142 Uiso 1 calc R .
O1W O 0.2210(7) 0.4249(7) 0.0749(5) 0.093(4) Uani 1 d . .
O2W O 0.0935(7) 0.5368(7) 0.2592(5) 0.088(3) Uani 1 d . .

loop_
_atom_type_symbol
_atom_type_description
_atom_type_scat_dispersion_real
_atom_type_scat_dispersion_imag
_atom_type_scat_source
Cu Cu 0.3201 1.2651 'International Tables Vol C Tables 4.2.6.8 and 6.1.1.4'
N N 0.0061 0.0033 'International Tables Vol C Tables 4.2.6.8 and 6.1.1.4'
C C 0.0033 0.0016 'International Tables Vol C Tables 4.2.6.8 and 6.1.1.4'
H H 0.0000 0.0000 'International Tables Vol C Tables 4.2.6.8 and 6.1.1.4'
O O 0.0106 0.0060 'International Tables Vol C Tables 4.2.6.8 and 6.1.1.4'

loop_
_geom_angle_atom_site_label_1
_geom_angle_atom_site_label_2
_geom_angle_atom_site_label_3
_geom_angle
_geom_angle_site_symmetry_1
_geom_angle_site_symmetry_3
_geom_angle_publ_flag
N5 Cu1 N3 93.4(4) . . ?
N5 Cu1 N6 87.0(4) . . ?
N3 Cu1 N6 179.4(5) . . ?
N5 Cu1 N2 177.9(5) . . ?
N3 Cu1 N2 85.4(4) . . ?
N6 Cu1 N2 94.2(4) . . ?
N5 Cu1 O4 91.7(3) . . ?
N3 Cu1 O4 89.1(3) . . ?
N6 Cu1 O4 91.4(3) . . ?
N2 Cu1 O4 86.6(4) . . ?
N5 Cu1 O2 86.9(3) . . ?
N3 Cu1 O2 91.7(3) . . ?
N6 Cu1 O2 87.7(3) . . ?
N2 Cu1 O2 94.9(4) . . ?
O4 Cu1 O2 178.4(4) . . ?
C2 N1 C10 117.4(11) . . ?
C2 N1 C1 115.6(12) . . ?
C10 N1 C1 113.1(11) . . ?
C3 N2 C2 115.4(9) . . ?
C3 N2 Cu1 106.1(7) . . ?
C2 N2 Cu1 109.2(7) . . ?
C3 N2 H2 108.9(7) . . ?
C2 N2 H2 108.7(7) . . ?
Cu1 N2 H2 108.2(3) . . ?
C4 N3 C5 112.2(10) . . ?
C4 N3 Cu1 106.8(8) . . ?
C5 N3 Cu1 113.6(7) . . ?
C4 N3 H3 108.3(7) . . ?
C5 N3 H3 107.7(6) . . ?
Cu1 N3 H3 108.0(3) . . ?
C6 N4 C5 114.0(11) . . ?
C6 N4 C7 114.6(12) . . ?
C5 N4 C7 114.6(10) . . ?
C7 N5 C8 109.4(9) . . ?
C7 N5 Cu1 118.3(7) . . ?
C8 N5 Cu1 107.5(7) . . ?
C7 N5 H5 106.9(7) . . ?
C8 N5 H5 106.8(7) . . ?
Cu1 N5 H5 107.3(3) . . ?
C10 N6 C9 112.0(9) . . ?
C10 N6 Cu1 116.8(8) . . ?
C9 N6 Cu1 106.8(7) . . ?
C10 N6 H6 107.2(7) . . ?
C9 N6 H6 106.6(6) . . ?
Cu1 N6 H6 106.8(3) . . ?
N1 C1 H1A 109.3(7) . . ?
N1 C1 H1B 108.6(6) . . ?
H1A C1 H1B 109.47(6) . . ?
N1 C1 H1C 110.6(7) . . ?
H1A C1 H1C 109.5 . . ?
H1B C1 H1C 109.43(9) . . ?
N1 C2 N2 116.3(11) . . ?
N1 C2 H2C 108.9(8) . . ?
N2 C2 H2C 108.5(7) . . ?
N1 C2 H2D 108.0(8) . . ?
N2 C2 H2D 107.5(6) . . ?
H2C C2 H2D 107.3 . . ?
N2 C3 C4 108.0(10) . . ?
N2 C3 H3C 110.6(7) . . ?
C4 C3 H3C 111.4(8) . . ?
N2 C3 H3D 109.5(6) . . ?
C4 C3 H3D 109.0(6) . . ?
H3C C3 H3D 108.3 . . ?
N3 C4 C3 109.3(10) . . ?
N3 C4 H4A 110.0(7) . . ?
C3 C4 H4A 111.0(8) . . ?
N3 C4 H4B 109.5(7) . . ?
C3 C4 H4B 108.9(7) . . ?
H4A C4 H4B 108.1 . . ?
N4 C5 N3 114.8(10) . . ?
N4 C5 H5C 108.3(7) . . ?
N3 C5 H5C 108.2(6) . . ?
N4 C5 H5D 108.7(6) . . ?
N3 C5 H5D 109.3(6) . . ?
H5C C5 H5D 107.4 . . ?
N4 C6 H6C 108.5(8) . . ?
N4 C6 H6D 110.8(7) . . ?
H6C C6 H6D 109.40(5) . . ?
N4 C6 H6E 109.1(8) . . ?
H6C C6 H6E 109.5 . . ?
H6D C6 H6E 109.5 . . ?
N5 C7 N4 112.1(10) . . ?
N5 C7 H7A 108.9(7) . . ?
N4 C7 H7A 108.6(7) . . ?
N5 C7 H7B 109.8(7) . . ?
N4 C7 H7B 109.4(7) . . ?
H7A C7 H7B 108.0 . . ?
N5 C8 C9 106.9(10) . . ?
N5 C8 H8A 110.8(6) . . ?
C9 C8 H8A 111.2(7) . . ?
N5 C8 H8B 109.9(7) . . ?
C9 C8 H8B 109.3(8) . . ?
H8A C8 H8B 108.6 . . ?
N6 C9 C8 107.0(10) . . ?
N6 C9 H9A 110.5(6) . . ?
C8 C9 H9A 110.9(7) . . ?
N6 C9 H9B 110.3(6) . . ?
C8 C9 H9B 109.5(8) . . ?
H9A C9 H9B 108.7 . . ?
N1 C10 N6 114.4(10) . . ?
N1 C10 H10A 108.4(7) . . ?
N6 C10 H10A 107.9(7) . . ?
N1 C10 H10B 109.1(7) . . ?
N6 C10 H10B 109.1(6) . . ?
H10A C10 H10B 107.7 . . ?
O2 C11 O1 126.6(10) . . ?
O2 C11 C12 116.7(10) . . ?
O1 C11 C12 116.7(10) . . ?
C13 C12 C13 120.9(11) . 3 ?
C13 C12 C11 118.5(10) . . ?
C13 C12 C11 120.5(10) 3 . ?
C12 C13 C12 119.0(11) . 2 ?
C12 C13 H13 120.4(6) . . ?
C12 C13 H13 120.6(7) 2 . ?
O4 C14 O3 122.4(10) . . ?
O4 C14 C15 118.0(10) . . ?
O3 C14 C15 119.4(9) . . ?
C16 C15 C16 115.6(11) . 2_665 ?
C16 C15 C14 122.0(10) . . ?
C16 C15 C14 122.0(10) 2_665 . ?
C15 C16 C15 124.4(11) . 3_565 ?
C15 C16 H16 117.7(6) . . ?
C15 C16 H16 117.9(6) 3_565 . ?
O5 C17 C22 123.8(15) . . ?
O5 C17 C18 117.0(20) . . ?
C22 C17 C18 119.1(17) . . ?
C19 C18 C17 113.0(23) . . ?
C19 C18 H18 123.9(15) . . ?
C17 C18 H18 123.1(14) . . ?
C20 C19 C18 133.3(26) . . ?
C20 C19 H19 115.2(17) . . ?
C18 C19 H19 111.5(15) . . ?
C19 C20 C21 104.2(32) . . ?
C19 C20 H20 127.2(17) . . ?
C21 C20 H20 128.6(17) . . ?
C22 C21 C20 132.0(25) . . ?
C22 C21 H21 112.8(13) . . ?
C20 C21 H21 115.2(17) . . ?
C21 C22 C17 118.4(20) . . ?
C21 C22 H22 122.0(13) . . ?
C17 C22 H22 119.6(10) . . ?
C24 C23 C28 122.1(20) . . ?
C24 C23 O6 122.1(19) . . ?
C28 C23 O6 115.3(18) . . ?
C25 C24 C23 123.0(22) . . ?
C25 C24 H24 118.3(16) . . ?
C23 C24 H24 118.7(13) . . ?
C24 C25 C26 122.2(21) . . ?
C24 C25 H25 119.6(16) . . ?
C26 C25 H25 118.2(16) . . ?
C25 C26 C27 113.0(23) . . ?
C25 C26 H26 122.9(16) . . ?
C27 C26 H26 124.1(18) . . ?
C28 C27 C26 121.0(23) . . ?
C28 C27 H27 119.9(15) . . ?
C26 C27 H27 119.1(18) . . ?
C27 C28 C23 118.2(21) . . ?
C27 C28 H28 121.0(16) . . ?
C23 C28 H28 120.8(12) . . ?
C30 C29 O7 118.6(15) . . ?
C30 C29 C34 120.1(19) . . ?
O7 C29 C34 121.2(19) . . ?
C29 C30 C31 123.3(19) . . ?
C29 C30 H30 118.3(12) . . ?
C31 C30 H30 118.3(13) . . ?
C32 C31 C30 113.3(24) . . ?
C32 C31 H31 123.6(15) . . ?
C30 C31 H31 123.0(12) . . ?
C31 C32 C33 127.8(23) . . ?
C31 C32 H32 115.5(16) . . ?
C33 C32 H32 116.6(12) . . ?
C32 C33 C34 116.9(18) . . ?
C32 C33 H33 121.9(12) . . ?
C34 C33 H33 121.2(12) . . ?
C29 C34 C33 117.7(19) . . ?
C29 C34 H34 121.2(13) . . ?
C33 C34 H34 121.1(12) . . ?
C11 O2 Cu1 127.0(8) . . ?
C14 O4 Cu1 131.1(8) . . ?
C17 O5 H5A 109.2(8) . . ?
C23 O6 H6A 109.1(10) . . ?
C29 O7 H7 110.0(9) . . ?

loop_
_geom_bond_atom_site_label_1
_geom_bond_atom_site_label_2
_geom_bond_distance
_geom_bond_site_symmetry_2
_geom_bond_publ_flag
Cu1 N5 1.994(10) . ?
Cu1 N3 2.006(10) . ?
Cu1 N6 2.018(11) . ?
Cu1 N2 2.050(8) . ?
Cu1 O4 2.406(8) . ?
Cu1 O2 2.420(9) . ?
N1 C2 1.36(2) . ?
N1 C10 1.44(2) . ?
N1 C1 1.51(2) . ?
N2 C3 1.46(2) . ?
N2 C2 1.56(2) . ?
N2 H2 0.91 . ?
N3 C4 1.46(2) . ?
N3 C5 1.497(15) . ?
N3 H3 0.91 . ?
N4 C6 1.44(2) . ?
N4 C5 1.43(2) . ?
N4 C7 1.50(2) . ?
N5 C7 1.44(2) . ?
N5 C8 1.50(2) . ?
N5 H5 0.91 . ?
N6 C10 1.47(2) . ?
N6 C9 1.491(14) . ?
N6 H6 0.91 . ?
C1 H1A 0.96 . ?
C1 H1B 0.96 . ?
C1 H1C 0.96 . ?
C2 H2C 0.97 . ?
C2 H2D 0.97 . ?
C3 C4 1.49(2) . ?
C3 H3C 0.97 . ?
C3 H3D 0.97 . ?
C4 H4A 0.97 . ?
C4 H4B 0.97 . ?
C5 H5C 0.97 . ?
C5 H5D 0.97 . ?
C6 H6C 0.96 . ?
C6 H6D 0.96 . ?
C6 H6E 0.96 . ?
C7 H7A 0.97 . ?
C7 H7B 0.97 . ?
C8 C9 1.56(2) . ?
C8 H8A 0.97 . ?
C8 H8B 0.97 . ?
C9 H9A 0.97 . ?
C9 H9B 0.97 . ?
C10 H10A 0.97 . ?
C10 H10B 0.97 . ?
C11 O2 1.253(14) . ?
C11 O1 1.274(14) . ?
C11 C12 1.541(14) . ?
C12 C13 1.335(15) . ?
C12 C13 1.433(14) 3 ?
C13 C12 1.433(14) 2 ?
C13 H13 0.93 . ?
C14 O4 1.250(13) . ?
C14 O3 1.251(14) . ?
C14 C15 1.470(15) . ?
C15 C16 1.348(15) . ?
C15 C16 1.464(13) 2_665 ?
C16 C15 1.464(13) 3_565 ?
C16 H16 0.93 . ?
C17 O5 1.222(14) . ?
C17 C22 1.42(2) . ?
C17 C18 1.48(3) . ?
C18 C19 1.43(3) . ?
C18 H18 0.93 . ?
C19 C20 1.38(4) . ?
C19 H19 0.93 . ?
C20 C21 1.50(4) . ?
C20 H20 0.93 . ?
C21 C22 1.29(3) . ?
C21 H21 0.93 . ?
C22 H22 0.93 . ?
C23 C24 1.34(2) . ?
C23 C28 1.39(3) . ?
C23 O6 1.41(2) . ?
C24 C25 1.23(4) . ?
C24 H24 0.93 . ?
C25 C26 1.40(4) . ?
C25 H25 0.93 . ?
C26 C27 1.56(4) . ?
C26 H26 0.93 . ?
C27 C28 1.24(3) . ?
C27 H27 0.93 . ?
C28 H28 0.93 . ?
C29 C30 1.30(2) . ?
C29 O7 1.38(2) . ?
C29 C34 1.40(2) . ?
C30 C31 1.46(3) . ?
C30 H30 0.93 . ?
C31 C32 1.25(3) . ?
C31 H31 0.93 . ?
C32 C33 1.39(3) . ?
C32 H32 0.93 . ?
C33 C34 1.40(3) . ?
C33 H33 0.93 . ?
C34 H34 0.93 . ?
O5 H5A 0.82 . ?
O6 H6A 0.82 . ?
O7 H7 0.82 . ?
